data_1574926
loop_
_publ_author_name
'Choudhury, Suman Kumar'
'Chinapaka, Ravindar'
'Manasa, Konga'
'Swamy, Musti J.'

_publ_section_title
;
 Synthesis and characterization of long chain <i>O</i>-acyl-L-alaninols
 and investigation of drug encapsulation and release by equimolar
 <i>O</i>-myristoyl-L-alaninol/SDS catanionic liposomes.
;
_journal_issue 28
_journal_name_full 'Soft matter'
_journal_page_first 5728
_journal_page_last 5742
_journal_paper_doi 10.1039/d5sm00499c
_journal_volume 21
_journal_year 2025
_chemical_absolute_configuration rm
_chemical_formula_moiety 'Cl, C19 H40 N O2'
_chemical_formula_sum 'C19 H40 Cl N O2'
_chemical_formula_weight 349.97
_chemical_name_systematic C19H40NO2Cl
_space_group_crystal_system monoclinic
_space_group_IT_number 5
_space_group_name_Hall 'C 2y'
_space_group_name_H-M_alt 'C 1 2 1'
_atom_sites_solution_hydrogens geom
_atom_sites_solution_primary iterative
_audit_creation_date 2023-05-31
_audit_creation_method
;
Olex2 1.3-ac4
(compiled 2018.12.18 svn.r3554 for Rigaku Oxford Diffraction, GUI svn.r1)
;
_audit_update_record
;
2024-11-13 deposited with the CCDC.	2025-06-16 downloaded from the CCDC.
;
_cell_angle_alpha 90
_cell_angle_beta 91.246(5)
_cell_angle_gamma 90
_cell_formula_units_Z 4
_cell_length_a 8.7109(5)
_cell_length_b 7.5919(5)
_cell_length_c 33.2317(18)
_cell_measurement_reflns_used 5978
_cell_measurement_temperature 295(3)
_cell_measurement_theta_max 25.1370
_cell_measurement_theta_min 2.4130
_cell_volume 2197.2(2)
_computing_cell_refinement 'CrysAlisPro 1.171.40.35a (Rigaku OD, 2018)'
_computing_data_collection 'CrysAlisPro 1.171.40.35a (Rigaku OD, 2018)'
_computing_data_reduction 'CrysAlisPro 1.171.40.35a (Rigaku OD, 2018)'
_computing_molecular_graphics 'Olex2 (Dolomanov et al., 2009)'
_computing_publication_material 'Olex2 (Dolomanov et al., 2009)'
_computing_structure_refinement 'ShelXL (Sheldrick, 2015)'
_computing_structure_solution 'olex2.solve (Bourhis et al., 2015)'
_diffrn_ambient_environment air
_diffrn_ambient_temperature 295(3)
_diffrn_detector 'CCD plate'
_diffrn_detector_area_resol_mean 10.0000
_diffrn_detector_type HyPix3000
_diffrn_measured_fraction_theta_full 0.999
_diffrn_measured_fraction_theta_max 0.956
_diffrn_measurement_details
;
List of Runs (angles in degrees, time in seconds):

  # Type    Start    End  Width  t~exp~   \w     \q     \k     \f   Frames
#--------------------------------------------------------------------------
  1  \w    -53.00  43.00   0.50   29.00    --   16.22 -58.00 -37.00  192
  2  \w     10.00  71.00   0.50   29.00    --   16.22-125.00   0.00  122
  3  \w    -37.00 -12.00   0.50   29.00    --  -14.97 -94.00-120.00   50
  4  \w    -57.00  41.00   0.50   29.00    --   16.22 -30.00-150.00  196
  5  \w     -8.00  86.00   0.50   29.00    --   16.22  45.00-150.00  188
  6  \w    -43.00  55.00   0.50   29.00    --  -14.97  61.00-150.00  196
  7  \w    -57.00  41.00   0.50   29.00    --   16.22 -30.00 -60.00  196
  8  \w    -84.00  12.00   0.50   29.00    --  -14.97 -58.00 -37.00  192
  9  \w     -8.00  86.00   0.50   29.00    --   16.22  45.00  90.00  188
 10  \w    -11.00  86.00   0.50   29.00    --   16.22  58.00 103.00  194
 11  \w    -42.00  55.00   0.50   29.00    --  -14.97  58.00 103.00  194
;
_diffrn_measurement_device 'four-circle diffractometer'
_diffrn_measurement_device_type 'XtaLAB Synergy, Single source at offset/far, HyPix3000'
_diffrn_measurement_method '\w scans'
_diffrn_orient_matrix_type 'CrysAlisPro convention (1999,Acta A55,543-557)'
_diffrn_orient_matrix_UB_11 0.0268569000
_diffrn_orient_matrix_UB_12 0.0554319000
_diffrn_orient_matrix_UB_13 -0.0155320000
_diffrn_orient_matrix_UB_21 0.0582222000
_diffrn_orient_matrix_UB_22 0.0327543000
_diffrn_orient_matrix_UB_23 0.0132320000
_diffrn_orient_matrix_UB_31 0.0500716000
_diffrn_orient_matrix_UB_32 -0.0677997000
_diffrn_orient_matrix_UB_33 -0.0063083000
_diffrn_radiation_monochromator mirror
_diffrn_radiation_probe x-ray
_diffrn_radiation_type MoK\a
_diffrn_radiation_wavelength 0.71073
_diffrn_reflns_av_R_equivalents 0.1527
_diffrn_reflns_av_unetI/netI 0.0923
_diffrn_reflns_Laue_measured_fraction_full 0.999
_diffrn_reflns_Laue_measured_fraction_max 0.956
_diffrn_reflns_limit_h_max 10
_diffrn_reflns_limit_h_min -10
_diffrn_reflns_limit_k_max 9
_diffrn_reflns_limit_k_min -9
_diffrn_reflns_limit_l_max 41
_diffrn_reflns_limit_l_min -41
_diffrn_reflns_number 14232
_diffrn_reflns_point_group_measured_fraction_full 0.964
_diffrn_reflns_point_group_measured_fraction_max 0.898
_diffrn_reflns_theta_full 25.242
_diffrn_reflns_theta_max 26.949
_diffrn_reflns_theta_min 2.452
_diffrn_source 'micro-focus sealed X-ray tube'
_diffrn_source_type 'PhotonJet (Mo) X-ray Source'
_exptl_absorpt_coefficient_mu 0.183
_exptl_absorpt_correction_T_max 1.00000
_exptl_absorpt_correction_T_min 0.12600
_exptl_absorpt_correction_type multi-scan
_exptl_absorpt_process_details
;
CrysAlisPro 1.171.40.35a (Rigaku Oxford Diffraction, 2018)
Empirical absorption correction using spherical harmonics,
 implemented in SCALE3 ABSPACK scaling algorithm.
;
_exptl_crystal_colour 'clear light colourless'
_exptl_crystal_colour_lustre clear
_exptl_crystal_colour_modifier light
_exptl_crystal_colour_primary colourless
_exptl_crystal_density_diffrn 1.058
_exptl_crystal_description plate
_exptl_crystal_F_000 776
_refine_diff_density_max 0.250
_refine_diff_density_min -0.322
_refine_diff_density_rms 0.054
_refine_ls_abs_structure_details
;
 Flack x determined using 856 quotients [(I+)-(I-)]/[(I+)+(I-)]
 (Parsons, Flack and Wagner, Acta Cryst. B69 (2013) 249-259).
;
_refine_ls_abs_structure_Flack 0.04(8)
_refine_ls_extinction_method none
_refine_ls_goodness_of_fit_ref 0.993
_refine_ls_hydrogen_treatment constr
_refine_ls_matrix_type full
_refine_ls_number_parameters 211
_refine_ls_number_reflns 4323
_refine_ls_number_restraints 1
_refine_ls_restrained_S_all 0.993
_refine_ls_R_factor_all 0.0906
_refine_ls_R_factor_gt 0.0652
_refine_ls_shift/su_max 0.001
_refine_ls_shift/su_mean 0.000
_refine_ls_structure_factor_coef Fsqd
_refine_ls_weighting_details 'w=1/[\s^2^(Fo^2^)+(0.0795P)^2^] where P=(Fo^2^+2Fc^2^)/3'
_refine_ls_weighting_scheme calc
_refine_ls_wR_factor_gt 0.1546
_refine_ls_wR_factor_ref 0.1857
_reflns_Friedel_coverage 0.745
_reflns_Friedel_fraction_full 0.923
_reflns_Friedel_fraction_max 0.831
_reflns_number_gt 2853
_reflns_number_total 4323
_reflns_threshold_expression 'I > 2\s(I)'
_cod_data_source_file d5sm00499c2.cif
_cod_data_source_block mjs170
_cod_depositor_comments 'Adding full bibliography for 1574926--1574927.cif.'
_cod_database_code 1574926
_shelx_shelxl_version_number 2018/3
_chemical_oxdiff_formula 'C H N O Cl'
_shelx_space_group_comment
;
The symmetry employed for this shelxl refinement is uniquely defined
by the following loop, which should always be used as a source of
symmetry information in preference to the above space-group names.
They are only intended as comments.
;
_reflns_odcompleteness_completeness 99.51
_reflns_odcompleteness_iscentric 1
_reflns_odcompleteness_theta 26.32
_olex2_refinement_description
;
1. Fixed Uiso
 At 1.2 times of:
  All C(H) groups, All C(H,H) groups, All N(H,H,H) groups
 At 1.5 times of:
  All C(H,H,H) groups
2.a Ternary CH refined with riding coordinates:
 C18(H18)
2.b Secondary CH2 refined with riding coordinates:
 C17(H17A,H17B), C4(H4A,H4B), C6(H6A,H6B), C2(H2A,H2B), C3(H3A,H3B), C5(H5A,
 H5B), C10(H10A,H10B), C7(H7A,H7B), C9(H9A,H9B), C8(H8A,H8B), C12(H12A,H12B),
 C11(H11A,H11B), C14(H14A,H14B), C13(H13A,H13B), C15(H15A,H15B)
2.c Idealised Me refined as rotating group:
 N1(H1A,H1B,H1C), C19(H19A,H19B,H19C), C16(H16A,H16B,H16C)
;
_olex2_submission_original_sample_id 16OALA
_olex2_submission_special_instructions 'No special instructions were received'
_oxdiff_exptl_absorpt_empirical_details
;
Empirical correction (ABSPACK) includes:
- Absorption correction using spherical harmonics
- Frame scaling
;
_oxdiff_exptl_absorpt_empirical_full_max 2.387
_oxdiff_exptl_absorpt_empirical_full_min 0.286

loop_
_space_group_symop_operation_xyz
'x, y, z'
'-x, y, -z'
'x+1/2, y+1/2, z'
'-x+1/2, y+1/2, -z'

loop_
_atom_site_label
_atom_site_type_symbol
_atom_site_fract_x
_atom_site_fract_y
_atom_site_fract_z
_atom_site_U_iso_or_equiv
_atom_site_adp_type
_atom_site_occupancy
_atom_site_site_symmetry_order
_atom_site_calc_flag
_atom_site_refinement_flags_posn
_atom_site_refinement_flags_adp
_atom_site_refinement_flags_occupancy
_atom_site_disorder_assembly
_atom_site_disorder_group
Cl1 Cl -0.19202(11) 0.3953(2) 0.45401(3) 0.0631(4) Uani 1 1 d . . . . .
O2 O -0.0692(4) 0.2572(5) 0.62687(9) 0.0601(8) Uani 1 1 d . . . . .
N1 N -0.1591(4) 0.2818(5) 0.54487(10) 0.0536(9) Uani 1 1 d . . . . .
H1A H -0.181853 0.323671 0.520444 0.064 Uiso 1 1 calc GR . . . .
H1B H -0.188664 0.169772 0.546354 0.064 Uiso 1 1 calc GR . . . .
H1C H -0.058250 0.288781 0.549431 0.064 Uiso 1 1 calc GR . . . .
C1 C 0.0051(5) 0.3826(9) 0.64821(14) 0.0647(12) Uani 1 1 d . . . . .
C18 C -0.2408(4) 0.3877(8) 0.57572(12) 0.0540(10) Uani 1 1 d . . . . .
H18 H -0.194419 0.505029 0.577951 0.065 Uiso 1 1 calc R . . . .
C17 C -0.2269(5) 0.2940(8) 0.61537(14) 0.0629(13) Uani 1 1 d . . . . .
H17A H -0.272961 0.365952 0.635998 0.075 Uiso 1 1 calc R . . . .
H17B H -0.283516 0.184139 0.613726 0.075 Uiso 1 1 calc R . . . .
C4 C 0.4012(5) 0.3972(9) 0.70163(13) 0.0614(11) Uani 1 1 d . . . . .
H4A H 0.458592 0.422857 0.677631 0.074 Uiso 1 1 calc R . . . .
H4B H 0.411018 0.272098 0.707001 0.074 Uiso 1 1 calc R . . . .
C6 C 0.6387(5) 0.4489(7) 0.74535(15) 0.0653(14) Uani 1 1 d . . . . .
H6A H 0.644163 0.323319 0.750541 0.078 Uiso 1 1 calc R . . . .
H6B H 0.697598 0.472522 0.721509 0.078 Uiso 1 1 calc R . . . .
C2 C 0.1664(5) 0.3317(7) 0.65866(14) 0.0628(14) Uani 1 1 d . . . . .
H2A H 0.229312 0.347618 0.635216 0.075 Uiso 1 1 calc R . . . .
H2B H 0.169154 0.207897 0.665828 0.075 Uiso 1 1 calc R . . . .
C3 C 0.2339(5) 0.4394(7) 0.69342(14) 0.0613(14) Uani 1 1 d . . . . .
H3A H 0.223729 0.563700 0.687192 0.074 Uiso 1 1 calc R . . . .
H3B H 0.176170 0.416029 0.717474 0.074 Uiso 1 1 calc R . . . .
C5 C 0.4724(6) 0.4982(8) 0.73669(14) 0.0655(14) Uani 1 1 d . . . . .
H5A H 0.413215 0.476052 0.760552 0.079 Uiso 1 1 calc R . . . .
H5B H 0.466614 0.623315 0.730925 0.079 Uiso 1 1 calc R . . . .
C10 C 1.1182(6) 0.5452(9) 0.83192(15) 0.0751(16) Uani 1 1 d . . . . .
H10A H 1.175892 0.572360 0.808063 0.090 Uiso 1 1 calc R . . . .
H10B H 1.125781 0.419288 0.836475 0.090 Uiso 1 1 calc R . . . .
C7 C 0.7125(6) 0.5452(8) 0.78056(15) 0.0672(14) Uani 1 1 d . . . . .
H7A H 0.705339 0.670886 0.775612 0.081 Uiso 1 1 calc R . . . .
H7B H 0.654782 0.519785 0.804515 0.081 Uiso 1 1 calc R . . . .
C19 C -0.4083(5) 0.4040(11) 0.56295(15) 0.0744(14) Uani 1 1 d . . . . .
H19A H -0.415983 0.464301 0.537596 0.112 Uiso 1 1 calc GR . . . .
H19B H -0.462436 0.469273 0.582893 0.112 Uiso 1 1 calc GR . . . .
H19C H -0.452440 0.288604 0.560257 0.112 Uiso 1 1 calc GR . . . .
C9 C 0.9520(6) 0.5916(9) 0.82395(15) 0.0726(15) Uani 1 1 d . . . . .
H9A H 0.894356 0.564202 0.847796 0.087 Uiso 1 1 calc R . . . .
H9B H 0.944473 0.717565 0.819476 0.087 Uiso 1 1 calc R . . . .
C8 C 0.8788(6) 0.4982(8) 0.78859(16) 0.0695(15) Uani 1 1 d . . . . .
H8A H 0.886076 0.372173 0.793103 0.083 Uiso 1 1 calc R . . . .
H8B H 0.936707 0.525219 0.764755 0.083 Uiso 1 1 calc R . . . .
O1 O -0.0545(5) 0.5185(7) 0.65521(18) 0.133(2) Uani 1 1 d . . . . .
C12 C 1.3567(6) 0.5911(9) 0.87586(17) 0.0805(17) Uani 1 1 d . . . . .
H12A H 1.416108 0.617983 0.852274 0.097 Uiso 1 1 calc R . . . .
H12B H 1.363194 0.465136 0.880431 0.097 Uiso 1 1 calc R . . . .
C11 C 1.1915(6) 0.6397(9) 0.86743(16) 0.0771(16) Uani 1 1 d . . . . .
H11A H 1.185506 0.765575 0.862648 0.092 Uiso 1 1 calc R . . . .
H11B H 1.132680 0.614247 0.891189 0.092 Uiso 1 1 calc R . . . .
C14 C 1.5938(7) 0.6370(10) 0.92123(19) 0.092(2) Uani 1 1 d . . . . .
H14A H 1.599126 0.511533 0.926645 0.111 Uiso 1 1 calc R . . . .
H14B H 1.653946 0.659797 0.897555 0.111 Uiso 1 1 calc R . . . .
C13 C 1.4278(6) 0.6858(9) 0.91188(17) 0.0862(19) Uani 1 1 d . . . . .
H13A H 1.367215 0.660271 0.935322 0.103 Uiso 1 1 calc R . . . .
H13B H 1.422111 0.811723 0.907097 0.103 Uiso 1 1 calc R . . . .
C15 C 1.6651(7) 0.7331(13) 0.95607(19) 0.119(3) Uani 1 1 d . . . . .
H15A H 1.604083 0.711238 0.979615 0.143 Uiso 1 1 calc R . . . .
H15B H 1.660352 0.858419 0.950485 0.143 Uiso 1 1 calc R . . . .
C16 C 1.8281(8) 0.6856(16) 0.9660(2) 0.145(4) Uani 1 1 d . . . . .
H16A H 1.892626 0.723477 0.944588 0.218 Uiso 1 1 calc GR . . . .
H16B H 1.836479 0.560217 0.969123 0.218 Uiso 1 1 calc GR . . . .
H16C H 1.859781 0.742459 0.990580 0.218 Uiso 1 1 calc GR . . . .

loop_
_atom_site_aniso_label
_atom_site_aniso_U_11
_atom_site_aniso_U_22
_atom_site_aniso_U_33
_atom_site_aniso_U_23
_atom_site_aniso_U_13
_atom_site_aniso_U_12
Cl1 0.0512(6) 0.0719(8) 0.0658(6) 0.0056(7) -0.0069(4) 0.0127(8)
O2 0.0511(18) 0.061(2) 0.0680(18) -0.0049(17) -0.0131(14) 0.0047(17)
N1 0.0407(19) 0.060(2) 0.059(2) 0.0044(19) -0.0079(15) -0.0031(18)
C1 0.056(3) 0.065(3) 0.073(3) -0.013(3) -0.016(2) 0.001(3)
C18 0.041(2) 0.050(2) 0.070(2) -0.003(3) -0.0114(17) 0.002(3)
C17 0.043(2) 0.078(4) 0.068(3) -0.005(3) -0.005(2) -0.002(2)
C4 0.052(2) 0.068(3) 0.064(2) -0.012(3) -0.0094(18) 0.000(3)
C6 0.058(3) 0.067(4) 0.070(3) -0.010(2) -0.015(2) 0.001(3)
C2 0.055(3) 0.066(3) 0.068(3) -0.005(2) -0.014(2) 0.003(2)
C3 0.054(3) 0.072(4) 0.057(2) -0.001(2) -0.0096(19) 0.002(3)
C5 0.056(3) 0.074(4) 0.066(3) -0.007(2) -0.011(2) -0.002(3)
C10 0.054(3) 0.098(5) 0.073(3) -0.009(3) -0.013(2) -0.001(3)
C7 0.055(3) 0.076(4) 0.069(3) -0.005(3) -0.014(2) 0.002(3)
C19 0.043(2) 0.084(4) 0.095(3) 0.000(4) -0.013(2) 0.007(4)
C9 0.059(3) 0.085(4) 0.073(3) -0.010(3) -0.013(2) 0.002(3)
C8 0.055(3) 0.081(4) 0.071(3) -0.008(3) -0.015(2) -0.003(3)
O1 0.087(3) 0.108(4) 0.201(5) -0.090(4) -0.067(3) 0.047(3)
C12 0.058(3) 0.100(5) 0.083(3) -0.012(3) -0.018(3) -0.002(3)
C11 0.058(3) 0.094(5) 0.078(3) -0.010(3) -0.015(2) -0.001(3)
C14 0.063(4) 0.118(6) 0.095(4) -0.009(4) -0.022(3) -0.001(4)
C13 0.063(4) 0.113(5) 0.082(3) -0.010(4) -0.019(3) -0.003(4)
C15 0.077(4) 0.178(9) 0.101(5) -0.027(5) -0.027(4) -0.007(5)
C16 0.089(5) 0.197(11) 0.148(7) -0.008(8) -0.054(5) 0.002(6)

loop_
_atom_type_symbol
_atom_type_description
_atom_type_scat_dispersion_real
_atom_type_scat_dispersion_imag
_atom_type_scat_source
C C 0.0033 0.0016 'International Tables Vol C Tables 4.2.6.8 and 6.1.1.4'
H H 0.0000 0.0000 'International Tables Vol C Tables 4.2.6.8 and 6.1.1.4'
Cl Cl 0.1484 0.1585 'International Tables Vol C Tables 4.2.6.8 and 6.1.1.4'
N N 0.0061 0.0033 'International Tables Vol C Tables 4.2.6.8 and 6.1.1.4'
O O 0.0106 0.0060 'International Tables Vol C Tables 4.2.6.8 and 6.1.1.4'

loop_
_geom_angle_atom_site_label_1
_geom_angle_atom_site_label_2
_geom_angle_atom_site_label_3
_geom_angle
_geom_angle_site_symmetry_1
_geom_angle_site_symmetry_3
_geom_angle_publ_flag
C1 O2 C17 116.5(4) . . ?
H1A N1 H1B 109.5 . . ?
H1A N1 H1C 109.5 . . ?
H1B N1 H1C 109.5 . . ?
C18 N1 H1A 109.5 . . ?
C18 N1 H1B 109.5 . . ?
C18 N1 H1C 109.5 . . ?
O2 C1 C2 112.3(5) . . ?
O1 C1 O2 120.9(4) . . ?
O1 C1 C2 126.6(5) . . ?
N1 C18 H18 109.8 . . ?
N1 C18 C17 108.5(4) . . ?
N1 C18 C19 108.7(4) . . ?
C17 C18 H18 109.8 . . ?
C17 C18 C19 110.1(4) . . ?
C19 C18 H18 109.8 . . ?
O2 C17 C18 112.4(4) . . ?
O2 C17 H17A 109.1 . . ?
O2 C17 H17B 109.1 . . ?
C18 C17 H17A 109.1 . . ?
C18 C17 H17B 109.1 . . ?
H17A C17 H17B 107.8 . . ?
H4A C4 H4B 107.6 . . ?
C3 C4 H4A 108.7 . . ?
C3 C4 H4B 108.7 . . ?
C3 C4 C5 114.1(4) . . ?
C5 C4 H4A 108.7 . . ?
C5 C4 H4B 108.7 . . ?
H6A C6 H6B 107.6 . . ?
C5 C6 H6A 108.6 . . ?
C5 C6 H6B 108.6 . . ?
C7 C6 H6A 108.6 . . ?
C7 C6 H6B 108.6 . . ?
C7 C6 C5 114.6(4) . . ?
C1 C2 H2A 109.1 . . ?
C1 C2 H2B 109.1 . . ?
C1 C2 C3 112.6(4) . . ?
H2A C2 H2B 107.8 . . ?
C3 C2 H2A 109.1 . . ?
C3 C2 H2B 109.1 . . ?
C4 C3 C2 112.2(4) . . ?
C4 C3 H3A 109.2 . . ?
C4 C3 H3B 109.2 . . ?
C2 C3 H3A 109.2 . . ?
C2 C3 H3B 109.2 . . ?
H3A C3 H3B 107.9 . . ?
C4 C5 C6 113.2(4) . . ?
C4 C5 H5A 108.9 . . ?
C4 C5 H5B 108.9 . . ?
C6 C5 H5A 108.9 . . ?
C6 C5 H5B 108.9 . . ?
H5A C5 H5B 107.8 . . ?
H10A C10 H10B 107.6 . . ?
C9 C10 H10A 108.6 . . ?
C9 C10 H10B 108.6 . . ?
C9 C10 C11 114.5(5) . . ?
C11 C10 H10A 108.6 . . ?
C11 C10 H10B 108.6 . . ?
C6 C7 H7A 108.7 . . ?
C6 C7 H7B 108.7 . . ?
H7A C7 H7B 107.6 . . ?
C8 C7 C6 114.4(5) . . ?
C8 C7 H7A 108.7 . . ?
C8 C7 H7B 108.7 . . ?
C18 C19 H19A 109.5 . . ?
C18 C19 H19B 109.5 . . ?
C18 C19 H19C 109.5 . . ?
H19A C19 H19B 109.5 . . ?
H19A C19 H19C 109.5 . . ?
H19B C19 H19C 109.5 . . ?
C10 C9 H9A 108.6 . . ?
C10 C9 H9B 108.6 . . ?
H9A C9 H9B 107.6 . . ?
C8 C9 C10 114.6(5) . . ?
C8 C9 H9A 108.6 . . ?
C8 C9 H9B 108.6 . . ?
C7 C8 H8A 108.6 . . ?
C7 C8 H8B 108.6 . . ?
C9 C8 C7 114.6(5) . . ?
C9 C8 H8A 108.6 . . ?
C9 C8 H8B 108.6 . . ?
H8A C8 H8B 107.6 . . ?
H12A C12 H12B 107.7 . . ?
C11 C12 H12A 108.8 . . ?
C11 C12 H12B 108.8 . . ?
C11 C12 C13 113.7(5) . . ?
C13 C12 H12A 108.8 . . ?
C13 C12 H12B 108.8 . . ?
C10 C11 H11A 108.6 . . ?
C10 C11 H11B 108.6 . . ?
C12 C11 C10 114.5(5) . . ?
C12 C11 H11A 108.6 . . ?
C12 C11 H11B 108.6 . . ?
H11A C11 H11B 107.6 . . ?
H14A C14 H14B 107.6 . . ?
C13 C14 H14A 108.6 . . ?
C13 C14 H14B 108.6 . . ?
C15 C14 H14A 108.6 . . ?
C15 C14 H14B 108.6 . . ?
C15 C14 C13 114.7(6) . . ?
C12 C13 C14 114.6(5) . . ?
C12 C13 H13A 108.6 . . ?
C12 C13 H13B 108.6 . . ?
C14 C13 H13A 108.6 . . ?
C14 C13 H13B 108.6 . . ?
H13A C13 H13B 107.6 . . ?
C14 C15 H15A 108.4 . . ?
C14 C15 H15B 108.4 . . ?
C14 C15 C16 115.5(7) . . ?
H15A C15 H15B 107.5 . . ?
C16 C15 H15A 108.4 . . ?
C16 C15 H15B 108.4 . . ?
C15 C16 H16A 109.5 . . ?
C15 C16 H16B 109.5 . . ?
C15 C16 H16C 109.5 . . ?
H16A C16 H16B 109.5 . . ?
H16A C16 H16C 109.5 . . ?
H16B C16 H16C 109.5 . . ?

loop_
_geom_bond_atom_site_label_1
_geom_bond_atom_site_label_2
_geom_bond_distance
_geom_bond_site_symmetry_2
_geom_bond_publ_flag
O2 C1 1.345(7) . ?
O2 C17 1.446(5) . ?
N1 H1A 0.8900 . ?
N1 H1B 0.8900 . ?
N1 H1C 0.8900 . ?
N1 C18 1.495(5) . ?
C1 C2 1.490(6) . ?
C1 O1 1.181(7) . ?
C18 H18 0.9800 . ?
C18 C17 1.500(7) . ?
C18 C19 1.516(5) . ?
C17 H17A 0.9700 . ?
C17 H17B 0.9700 . ?
C4 H4A 0.9700 . ?
C4 H4B 0.9700 . ?
C4 C3 1.511(5) . ?
C4 C5 1.516(6) . ?
C6 H6A 0.9700 . ?
C6 H6B 0.9700 . ?
C6 C5 1.517(6) . ?
C6 C7 1.511(6) . ?
C2 H2A 0.9700 . ?
C2 H2B 0.9700 . ?
C2 C3 1.523(6) . ?
C3 H3A 0.9700 . ?
C3 H3B 0.9700 . ?
C5 H5A 0.9700 . ?
C5 H5B 0.9700 . ?
C10 H10A 0.9700 . ?
C10 H10B 0.9700 . ?
C10 C9 1.507(7) . ?
C10 C11 1.511(7) . ?
C7 H7A 0.9700 . ?
C7 H7B 0.9700 . ?
C7 C8 1.511(6) . ?
C19 H19A 0.9600 . ?
C19 H19B 0.9600 . ?
C19 H19C 0.9600 . ?
C9 H9A 0.9700 . ?
C9 H9B 0.9700 . ?
C9 C8 1.503(7) . ?
C8 H8A 0.9700 . ?
C8 H8B 0.9700 . ?
C12 H12A 0.9700 . ?
C12 H12B 0.9700 . ?
C12 C11 1.506(7) . ?
C12 C13 1.517(7) . ?
C11 H11A 0.9700 . ?
C11 H11B 0.9700 . ?
C14 H14A 0.9700 . ?
C14 H14B 0.9700 . ?
C14 C13 1.519(7) . ?
C14 C15 1.493(8) . ?
C13 H13A 0.9700 . ?
C13 H13B 0.9700 . ?
C15 H15A 0.9700 . ?
C15 H15B 0.9700 . ?
C15 C16 1.494(9) . ?
C16 H16A 0.9600 . ?
C16 H16B 0.9600 . ?
C16 H16C 0.9600 . ?
